data_4503316
loop_
_publ_author_name
'Chen, Zhi'
'Zhao, Bin'
'Zhang, Yang'
'Shi, Wei'
'Cheng, Peng'

_publ_section_title
;
 Construction and Characterization of Several New
 Lanthanide&#x2212;Organic Frameworks: From 2D Lattice to 2D Double-Layer
 and to Porous 3D Net with Interweaving Triple-Stranded Helixes
;
_journal_issue 7
_journal_name_full 'Crystal Growth &amp; Design'
_journal_page_first 2291
_journal_paper_doi 10.1021/cg700988s
_journal_volume 8
_journal_year 2008
_chemical_formula_sum 'C6 H8 N O7 Tm'
_chemical_formula_weight 375.06
_chemical_name_systematic
; 
 ? 
;
_space_group_IT_number 19
_symmetry_cell_setting orthorhombic
_symmetry_space_group_name_Hall 'P 2ac 2ab'
_symmetry_space_group_name_H-M 'P 21 21 21'
_atom_sites_solution_hydrogens geom
_atom_sites_solution_primary direct
_atom_sites_solution_secondary difmap
_audit_creation_method SHELXL-97
_cell_angle_alpha 90.00
_cell_angle_beta 90.00
_cell_angle_gamma 90.00
_cell_formula_units_Z 4
_cell_length_a 7.5829(10)
_cell_length_b 8.9941(12)
_cell_length_c 13.8525(18)
_cell_measurement_reflns_used 5342
_cell_measurement_temperature 293(2)
_cell_measurement_theta_max 26.38
_cell_measurement_theta_min 2.70
_cell_volume 944.8(2)
_computing_cell_refinement 'Bruker SMART'
_computing_data_collection 'Bruker SMART'
_computing_data_reduction 'Bruker SAINT'
_computing_molecular_graphics 'Bruker SHELXTL'
_computing_publication_material 'Bruker SHELXTL'
_computing_structure_refinement 'SHELXL-97 (Sheldrick, 1997)'
_computing_structure_solution 'SHELXS-97 (Sheldrick, 1990)'
_diffrn_ambient_temperature 293(2)
_diffrn_measured_fraction_theta_full 0.998
_diffrn_measured_fraction_theta_max 0.998
_diffrn_measurement_device_type 'CCD area detector'
_diffrn_measurement_method 'phi and omega scans'
_diffrn_radiation_monochromator graphite
_diffrn_radiation_source 'fine-focus sealed tube'
_diffrn_radiation_type MoK\a
_diffrn_radiation_wavelength 0.71073
_diffrn_reflns_av_R_equivalents 0.0292
_diffrn_reflns_av_sigmaI/netI 0.0302
_diffrn_reflns_limit_h_max 9
_diffrn_reflns_limit_h_min -8
_diffrn_reflns_limit_k_max 5
_diffrn_reflns_limit_k_min -11
_diffrn_reflns_limit_l_max 16
_diffrn_reflns_limit_l_min -17
_diffrn_reflns_number 5342
_diffrn_reflns_theta_full 26.38
_diffrn_reflns_theta_max 26.38
_diffrn_reflns_theta_min 2.70
_exptl_absorpt_coefficient_mu 9.408
_exptl_absorpt_correction_T_max 1.0000
_exptl_absorpt_correction_T_min 0.7548
_exptl_absorpt_correction_type multi-scan
_exptl_absorpt_process_details SADABS
_exptl_crystal_colour colorless
_exptl_crystal_density_diffrn 2.637
_exptl_crystal_density_meas ?
_exptl_crystal_density_method 'not measured'
_exptl_crystal_description block
_exptl_crystal_F_000 704
_exptl_crystal_size_max 0.20
_exptl_crystal_size_mid 0.18
_exptl_crystal_size_min 0.12
_refine_diff_density_max 0.763
_refine_diff_density_min -1.635
_refine_diff_density_rms 0.159
_refine_ls_abs_structure_details 'Flack H D (1983), Acta Cryst. A39, 876-881'
_refine_ls_abs_structure_Flack 0.370(19)
_refine_ls_extinction_method none
_refine_ls_goodness_of_fit_ref 1.087
_refine_ls_hydrogen_treatment mixed
_refine_ls_matrix_type full
_refine_ls_number_parameters 144
_refine_ls_number_reflns 1934
_refine_ls_number_restraints 0
_refine_ls_restrained_S_all 1.087
_refine_ls_R_factor_all 0.0238
_refine_ls_R_factor_gt 0.0227
_refine_ls_shift/su_max 0.001
_refine_ls_shift/su_mean 0.000
_refine_ls_structure_factor_coef Fsqd
_refine_ls_weighting_details 'calc w=1/[\s^2^(Fo^2^)+(0.0291P)^2^+1.1698P] where P=(Fo^2^+2Fc^2^)/3'
_refine_ls_weighting_scheme calc
_refine_ls_wR_factor_gt 0.0549
_refine_ls_wR_factor_ref 0.0554
_reflns_number_gt 1868
_reflns_number_total 1934
_reflns_threshold_expression >2sigma(I)
_cod_data_source_file cg700988s-file005.cif
_cod_data_source_block 061103c
_cod_depositor_comments
;
The following automatic conversions were performed:

'_symmetry_cell_setting' value 'Orthorhombic' changed to
'orthorhombic' according to
/home/saulius/struct/CIF-dictionaries/cif_core.dic dictionary named
'cif_core.dic' version 2.4.1 from
2010-06-29.

'_exptl_absorpt_correction_type' value 'Multi-scan'
changed to 'multi-scan' according to
/home/saulius/struct/CIF-dictionaries/cif_core.dic dictionary named
'cif_core.dic' version 2.4.1 from 2010-06-29.

Automatic conversion script
Id: cif_fix_values 1715 2011-07-08 13:25:40Z adriana 

The following automatic conversions were performed:

'_exptl_crystal_density_meas' value 'NONE' was changed to '?' - the
value is perceived as not measured.

Automatic conversion script
Id: cif_fix_values 3008 2015-01-20 13:52:24Z robertas 
;
_cod_original_sg_symbol_H-M P2(1)2(1)2(1)
_cod_database_code 4503316

loop_
_symmetry_equiv_pos_as_xyz
'x, y, z'
'-x+1/2, -y, z+1/2'
'-x, y+1/2, -z+1/2'
'x+1/2, -y+1/2, -z'

loop_
_atom_site_label
_atom_site_type_symbol
_atom_site_fract_x
_atom_site_fract_y
_atom_site_fract_z
_atom_site_U_iso_or_equiv
_atom_site_adp_type
_atom_site_occupancy
_atom_site_symmetry_multiplicity
_atom_site_calc_flag
_atom_site_refinement_flags
O6 O 0.4650(4) 0.4794(3) 0.2196(2) 0.0186(8) Uani 1 1 d .
C6 C 0.5007(5) 0.5847(5) 0.1627(3) 0.0138(10) Uani 1 1 d .
Tm1 Tm 0.256753(19) 0.290224(15) 0.185488(9) 0.00792(4) Uani 1 1 d .
N1 N 0.2546(7) 0.5030(3) 0.05781(19) 0.0109(6) Uani 1 1 d .
O7 O 0.2374(5) 0.0177(3) 0.1590(2) 0.0231(7) Uani 1 1 d .
O2 O 0.0896(4) 0.4919(3) 0.2376(2) 0.0199(8) Uani 1 1 d .
O1 O -0.0288(4) 0.7164(4) 0.2167(2) 0.0256(8) Uani 1 1 d .
C4 C 0.0582(5) 0.6056(5) 0.1877(3) 0.0162(10) Uani 1 1 d .
C1 C 0.2124(5) 0.4355(4) -0.0375(3) 0.0129(9) Uani 1 1 d .
H1A H 0.3183 0.3941 -0.0661 0.015 Uiso 1 1 calc R
H1B H 0.1662 0.5108 -0.0808 0.015 Uiso 1 1 calc R
C3 C 0.4317(5) 0.5737(5) 0.0597(3) 0.0162(10) Uani 1 1 d .
H3A H 0.4245 0.6724 0.0317 0.019 Uiso 1 1 calc R
H3B H 0.5130 0.5155 0.0211 0.019 Uiso 1 1 calc R
C2 C 0.1176(6) 0.6118(5) 0.0839(3) 0.0185(11) Uani 1 1 d .
H2A H 0.0160 0.5958 0.0427 0.022 Uiso 1 1 calc R
H2B H 0.1622 0.7108 0.0706 0.022 Uiso 1 1 calc R
O4 O 0.0668(4) 0.2576(4) 0.0594(2) 0.0240(8) Uani 1 1 d .
C5 C 0.0774(5) 0.3149(5) -0.0227(3) 0.0149(10) Uani 1 1 d .
O3 O -0.0133(4) 0.2744(4) -0.0936(2) 0.0226(8) Uani 1 1 d .
H7A H 0.150(7) -0.037(6) 0.195(3) 0.026(14) Uiso 1 1 d .
H7B H 0.307(7) -0.025(6) 0.162(4) 0.025(15) Uiso 1 1 d .
O5 O 0.5937(4) 0.6958(4) 0.1827(2) 0.0221(8) Uani 1 1 d .

loop_
_atom_site_aniso_label
_atom_site_aniso_U_11
_atom_site_aniso_U_22
_atom_site_aniso_U_33
_atom_site_aniso_U_23
_atom_site_aniso_U_13
_atom_site_aniso_U_12
O6 0.0238(16) 0.0204(16) 0.0115(14) 0.0018(13) -0.0049(12) -0.0062(13)
C6 0.0125(18) 0.011(2) 0.018(2) -0.0022(17) 0.0014(15) 0.0018(16)
Tm1 0.00804(7) 0.00892(7) 0.00682(7) -0.00007(6) 0.00049(8) 0.00056(9)
N1 0.0125(13) 0.0123(13) 0.0078(13) -0.0011(11) -0.0021(15) -0.0002(14)
O7 0.0267(16) 0.0153(13) 0.0273(14) 0.0021(11) -0.0042(16) 0.0030(16)
O2 0.0278(18) 0.0159(17) 0.0159(15) 0.0026(13) 0.0096(14) 0.0058(13)
O1 0.0277(15) 0.0161(15) 0.0329(18) -0.0022(15) 0.0165(13) 0.0038(15)
C4 0.0117(16) 0.015(2) 0.022(2) -0.005(2) 0.0059(18) -0.0019(16)
C1 0.015(2) 0.0151(18) 0.0090(17) -0.0009(15) -0.0028(14) 0.0006(17)
C3 0.0182(19) 0.017(2) 0.014(2) 0.0024(19) -0.0023(17) -0.0078(17)
C2 0.024(2) 0.015(2) 0.016(2) -0.0004(19) 0.0006(17) 0.0087(19)
O4 0.0253(14) 0.0281(17) 0.0188(15) 0.0097(15) -0.0131(13) -0.0153(13)
C5 0.0119(18) 0.016(2) 0.017(2) -0.0033(18) -0.0049(15) 0.0040(17)
O3 0.0227(15) 0.0248(18) 0.0202(16) -0.0035(15) -0.0125(12) -0.0063(15)
O5 0.0285(15) 0.0187(15) 0.0190(16) -0.0048(15) -0.0059(13) -0.0144(14)

loop_
_atom_type_symbol
_atom_type_description
_atom_type_scat_dispersion_real
_atom_type_scat_dispersion_imag
_atom_type_scat_source
C C 0.0033 0.0016 'International Tables Vol C Tables 4.2.6.8 and 6.1.1.4'
H H 0.0000 0.0000 'International Tables Vol C Tables 4.2.6.8 and 6.1.1.4'
N N 0.0061 0.0033 'International Tables Vol C Tables 4.2.6.8 and 6.1.1.4'
O O 0.0106 0.0060 'International Tables Vol C Tables 4.2.6.8 and 6.1.1.4'
Tm Tm -0.3139 5.2483 'International Tables Vol C Tables 4.2.6.8 and 6.1.1.4'

loop_
_geom_angle_atom_site_label_1
_geom_angle_atom_site_label_2
_geom_angle_atom_site_label_3
_geom_angle
_geom_angle_site_symmetry_1
_geom_angle_site_symmetry_3
C6 O6 Tm1 123.9(3) . .
O5 C6 O6 125.5(4) . .
O5 C6 C3 116.9(4) . .
O6 C6 C3 117.6(4) . .
O3 Tm1 O4 91.32(11) 4 .
O3 Tm1 O1 148.07(12) 4 3_545
O4 Tm1 O1 86.52(11) . 3_545
O3 Tm1 O5 88.38(11) 4 3_645
O4 Tm1 O5 150.10(11) . 3_645
O1 Tm1 O5 78.27(12) 3_545 3_645
O3 Tm1 O2 143.48(12) 4 .
O4 Tm1 O2 89.64(12) . .
O1 Tm1 O2 68.41(11) 3_545 .
O5 Tm1 O2 107.98(11) 3_645 .
O3 Tm1 O6 77.31(11) 4 .
O4 Tm1 O6 131.71(11) . .
O1 Tm1 O6 126.31(11) 3_545 .
O5 Tm1 O6 77.26(11) 3_645 .
O2 Tm1 O6 75.01(11) . .
O3 Tm1 O7 72.88(12) 4 .
O4 Tm1 O7 73.92(11) . .
O1 Tm1 O7 75.94(12) 3_545 .
O5 Tm1 O7 77.46(11) 3_645 .
O2 Tm1 O7 141.53(12) . .
O6 Tm1 O7 141.08(12) . .
O3 Tm1 N1 79.00(13) 4 .
O4 Tm1 N1 64.60(12) . .
O1 Tm1 N1 127.48(14) 3_545 .
O5 Tm1 N1 144.02(13) 3_645 .
O2 Tm1 N1 68.57(11) . .
O6 Tm1 N1 67.17(12) . .
O7 Tm1 N1 128.64(9) . .
C2 N1 C3 110.4(3) . .
C2 N1 C1 109.7(4) . .
C3 N1 C1 112.6(3) . .
C2 N1 Tm1 109.0(2) . .
C3 N1 Tm1 107.3(3) . .
C1 N1 Tm1 107.69(19) . .
Tm1 O7 H7A 118(3) . .
Tm1 O7 H7B 122(5) . .
H7A O7 H7B 103(5) . .
C4 O2 Tm1 124.6(3) . .
C4 O1 Tm1 144.1(3) . 3
O2 C4 O1 124.6(4) . .
O2 C4 C2 119.8(4) . .
O1 C4 C2 115.5(4) . .
N1 C1 C5 108.6(3) . .
N1 C1 H1A 110.0 . .
C5 C1 H1A 110.0 . .
N1 C1 H1B 110.0 . .
C5 C1 H1B 110.0 . .
H1A C1 H1B 108.3 . .
N1 C3 C6 110.8(3) . .
N1 C3 H3A 109.5 . .
C6 C3 H3A 109.5 . .
N1 C3 H3B 109.5 . .
C6 C3 H3B 109.5 . .
H3A C3 H3B 108.1 . .
N1 C2 C4 114.8(3) . .
N1 C2 H2A 108.6 . .
C4 C2 H2A 108.6 . .
N1 C2 H2B 108.6 . .
C4 C2 H2B 108.6 . .
H2A C2 H2B 107.5 . .
C5 O4 Tm1 127.0(3) . .
O4 C5 O3 123.9(4) . .
O4 C5 C1 117.7(3) . .
O3 C5 C1 118.4(4) . .
C5 O3 Tm1 161.8(3) . 4_455
C6 O5 Tm1 138.0(3) . 3_655

loop_
_geom_bond_atom_site_label_1
_geom_bond_atom_site_label_2
_geom_bond_distance
_geom_bond_site_symmetry_2
O6 C6 1.262(5) .
O6 Tm1 2.369(3) .
C6 O5 1.254(5) .
C6 C3 1.522(6) .
Tm1 O3 2.236(3) 4
Tm1 O4 2.283(3) .
Tm1 O1 2.295(3) 3_545
Tm1 O5 2.311(3) 3_645
Tm1 O2 2.327(3) .
Tm1 O7 2.483(3) .
Tm1 N1 2.606(3) .
N1 C2 1.472(6) .
N1 C3 1.486(6) .
N1 C1 1.487(4) .
O7 H7A 0.97(5) .
O7 H7B 0.65(5) .
O2 C4 1.256(5) .
O1 C4 1.261(5) .
O1 Tm1 2.295(3) 3
C4 C2 1.509(6) .
C1 C5 1.506(6) .
C1 H1A 0.9700 .
C1 H1B 0.9700 .
C3 H3A 0.9700 .
C3 H3B 0.9700 .
C2 H2A 0.9700 .
C2 H2B 0.9700 .
O4 C5 1.250(5) .
C5 O3 1.253(5) .
O3 Tm1 2.236(3) 4_455
O5 Tm1 2.311(3) 3_655
